data_4000642
loop_
_publ_author_name
'Marie-Pierre Bichat'
'Jean-Louis Pascal'
'Frederic Gillot'
'Frederic Favier'

_journal_name_full 'Chemistry of Materials'
_journal_paper_doi 10.1021/cm0513379
_journal_year 2005
_chemical_formula_sum 'Li4 P2 Zn'
_chemical_formula_weight 155.1
_chemical_name_common Li4ZnP2
_space_group_crystal_system cubic
_space_group_IT_number 225
_space_group_name_Hall '-F 4 2 3'
_space_group_name_H-M_alt 'F m -3 m'
_cell_angle_alpha 90
_cell_angle_beta 90
_cell_angle_gamma 90
_cell_formula_units_Z 2
_cell_length_a 5.9035(1)
_cell_length_b 5.9035(1)
_cell_length_c 5.9035(1)
_cell_measurement_temperature 298
_cell_volume 205.746(3)
_diffrn_ambient_temperature 298
_exptl_crystal_density_diffrn 2.508
_pd_proc_ls_prof_R_factor 0.0571
_pd_proc_ls_prof_wR_factor 0.0733
_cod_depositor_comments
;
 Updating space group information.

 Antanas Vaitkus,
 2018-06-09
;
_cod_original_sg_symbol_Hall '-F 4;2;3'
_cod_original_formula_sum 'Li4 P2 Zn1'
_cod_database_code 4000642

loop_
_space_group_symop_id
_space_group_symop_operation_xyz
1 x,y,z
2 -y,x,z
3 x,-y,-z
4 z,x,y
5 -x,-y,z
6 y,x,-z
7 -x,z,y
8 y,-x,z
9 -x,y,-z
10 -z,-x,y
11 -y,-x,-z
12 x,-z,y
13 z,-x,-y
14 x,z,-y
15 -z,x,-y
16 -x,-z,-y
17 z,-y,x
18 y,z,x
19 -z,y,x
20 -y,-z,x
21 z,y,-x
22 -y,z,-x
23 -z,-y,-x
24 y,-z,-x
25 -x,-y,-z
26 y,-x,-z
27 -x,y,z
28 -z,-x,-y
29 x,y,-z
30 -y,-x,z
31 x,-z,-y
32 -y,x,-z
33 x,-y,z
34 z,x,-y
35 y,x,z
36 -x,z,-y
37 -z,x,y
38 -x,-z,y
39 z,-x,y
40 x,z,y
41 -z,y,-x
42 -y,-z,-x
43 z,-y,-x
44 y,z,-x
45 -z,-y,x
46 y,-z,x
47 z,y,x
48 -y,z,x
49 x,1/2+y,1/2+z
50 -y,1/2+x,1/2+z
51 x,1/2-y,1/2-z
52 z,1/2+x,1/2+y
53 -x,1/2-y,1/2+z
54 y,1/2+x,1/2-z
55 -x,1/2+z,1/2+y
56 y,1/2-x,1/2+z
57 -x,1/2+y,1/2-z
58 -z,1/2-x,1/2+y
59 -y,1/2-x,1/2-z
60 x,1/2-z,1/2+y
61 z,1/2-x,1/2-y
62 x,1/2+z,1/2-y
63 -z,1/2+x,1/2-y
64 -x,1/2-z,1/2-y
65 z,1/2-y,1/2+x
66 y,1/2+z,1/2+x
67 -z,1/2+y,1/2+x
68 -y,1/2-z,1/2+x
69 z,1/2+y,1/2-x
70 -y,1/2+z,1/2-x
71 -z,1/2-y,1/2-x
72 y,1/2-z,1/2-x
73 -x,1/2-y,1/2-z
74 y,1/2-x,1/2-z
75 -x,1/2+y,1/2+z
76 -z,1/2-x,1/2-y
77 x,1/2+y,1/2-z
78 -y,1/2-x,1/2+z
79 x,1/2-z,1/2-y
80 -y,1/2+x,1/2-z
81 x,1/2-y,1/2+z
82 z,1/2+x,1/2-y
83 y,1/2+x,1/2+z
84 -x,1/2+z,1/2-y
85 -z,1/2+x,1/2+y
86 -x,1/2-z,1/2+y
87 z,1/2-x,1/2+y
88 x,1/2+z,1/2+y
89 -z,1/2+y,1/2-x
90 -y,1/2-z,1/2-x
91 z,1/2-y,1/2-x
92 y,1/2+z,1/2-x
93 -z,1/2-y,1/2+x
94 y,1/2-z,1/2+x
95 z,1/2+y,1/2+x
96 -y,1/2+z,1/2+x
97 1/2+x,y,1/2+z
98 1/2-y,x,1/2+z
99 1/2+x,-y,1/2-z
100 1/2+z,x,1/2+y
101 1/2-x,-y,1/2+z
102 1/2+y,x,1/2-z
103 1/2-x,z,1/2+y
104 1/2+y,-x,1/2+z
105 1/2-x,y,1/2-z
106 1/2-z,-x,1/2+y
107 1/2-y,-x,1/2-z
108 1/2+x,-z,1/2+y
109 1/2+z,-x,1/2-y
110 1/2+x,z,1/2-y
111 1/2-z,x,1/2-y
112 1/2-x,-z,1/2-y
113 1/2+z,-y,1/2+x
114 1/2+y,z,1/2+x
115 1/2-z,y,1/2+x
116 1/2-y,-z,1/2+x
117 1/2+z,y,1/2-x
118 1/2-y,z,1/2-x
119 1/2-z,-y,1/2-x
120 1/2+y,-z,1/2-x
121 1/2-x,-y,1/2-z
122 1/2+y,-x,1/2-z
123 1/2-x,y,1/2+z
124 1/2-z,-x,1/2-y
125 1/2+x,y,1/2-z
126 1/2-y,-x,1/2+z
127 1/2+x,-z,1/2-y
128 1/2-y,x,1/2-z
129 1/2+x,-y,1/2+z
130 1/2+z,x,1/2-y
131 1/2+y,x,1/2+z
132 1/2-x,z,1/2-y
133 1/2-z,x,1/2+y
134 1/2-x,-z,1/2+y
135 1/2+z,-x,1/2+y
136 1/2+x,z,1/2+y
137 1/2-z,y,1/2-x
138 1/2-y,-z,1/2-x
139 1/2+z,-y,1/2-x
140 1/2+y,z,1/2-x
141 1/2-z,-y,1/2+x
142 1/2+y,-z,1/2+x
143 1/2+z,y,1/2+x
144 1/2-y,z,1/2+x
145 1/2+x,1/2+y,z
146 1/2-y,1/2+x,z
147 1/2+x,1/2-y,-z
148 1/2+z,1/2+x,y
149 1/2-x,1/2-y,z
150 1/2+y,1/2+x,-z
151 1/2-x,1/2+z,y
152 1/2+y,1/2-x,z
153 1/2-x,1/2+y,-z
154 1/2-z,1/2-x,y
155 1/2-y,1/2-x,-z
156 1/2+x,1/2-z,y
157 1/2+z,1/2-x,-y
158 1/2+x,1/2+z,-y
159 1/2-z,1/2+x,-y
160 1/2-x,1/2-z,-y
161 1/2+z,1/2-y,x
162 1/2+y,1/2+z,x
163 1/2-z,1/2+y,x
164 1/2-y,1/2-z,x
165 1/2+z,1/2+y,-x
166 1/2-y,1/2+z,-x
167 1/2-z,1/2-y,-x
168 1/2+y,1/2-z,-x
169 1/2-x,1/2-y,-z
170 1/2+y,1/2-x,-z
171 1/2-x,1/2+y,z
172 1/2-z,1/2-x,-y
173 1/2+x,1/2+y,-z
174 1/2-y,1/2-x,z
175 1/2+x,1/2-z,-y
176 1/2-y,1/2+x,-z
177 1/2+x,1/2-y,z
178 1/2+z,1/2+x,-y
179 1/2+y,1/2+x,z
180 1/2-x,1/2+z,-y
181 1/2-z,1/2+x,y
182 1/2-x,1/2-z,y
183 1/2+z,1/2-x,y
184 1/2+x,1/2+z,y
185 1/2-z,1/2+y,-x
186 1/2-y,1/2-z,-x
187 1/2+z,1/2-y,-x
188 1/2+y,1/2+z,-x
189 1/2-z,1/2-y,x
190 1/2+y,1/2-z,x
191 1/2+z,1/2+y,x
192 1/2-y,1/2+z,x

loop_
_atom_site_label
_atom_site_type_symbol
_atom_site_fract_x
_atom_site_fract_y
_atom_site_fract_z
_atom_site_occupancy
_atom_site_thermal_displace_type
_atom_site_U_iso_or_equiv
_atom_site_symmetry_multiplicity
Zn Zn 0.25 0.25 0.25 0.25 Biso 3.3(1) 8
Li Li 0.25 0.25 0.25 0.75 Biso 7.4(2) 8
Li Li 0.5 0.5 0.5 0.5 Biso 7.6(2) 4
P P 0.0 0.0 0.0 1 Biso 2.3(1) 4
